data_7025701
loop_
_publ_author_name
'Jana, Anukul'
'Objartel, Ina'
'Roesky, Herbert W.'
'Stalke, Dietmar'

_publ_section_title
;
 Reaction of \b-diketiminate tin(II) dimethylamide LSnNMe&#x2082; [L =
 HC(CMeNAr)&#x2082;; Ar = 2,6-iPr&#x2082;C&#x2086;H&#x2083;] with ketones
 and alkynes.
;
_journal_issue 19
_journal_name_full 'Dalton transactions (Cambridge, England : 2003)'
_journal_page_first 4647
_journal_page_last 4650
_journal_paper_doi 10.1039/c002849e
_journal_volume 39
_journal_year 2010
_chemical_formula_sum 'C34 H46 N2 O2 Sn'
_chemical_formula_weight 633.42
_chemical_name_systematic
;
?
;
_space_group_IT_number 14
_symmetry_cell_setting monoclinic
_symmetry_space_group_name_Hall '-P 2yn'
_symmetry_space_group_name_H-M 'P 1 21/n 1'
_atom_sites_solution_hydrogens geom
_atom_sites_solution_primary direct
_atom_sites_solution_secondary difmap
_audit_creation_method SHELXL-97
_cell_angle_alpha 90.00
_cell_angle_beta 104.998(2)
_cell_angle_gamma 90.00
_cell_formula_units_Z 4
_cell_length_a 12.777(2)
_cell_length_b 19.911(4)
_cell_length_c 13.186(2)
_cell_measurement_reflns_used 9827
_cell_measurement_temperature 100(2)
_cell_measurement_theta_max 27.442
_cell_measurement_theta_min 2.2265
_cell_volume 3240.3(10)
_computing_cell_refinement 'SAINT V7.60A'
_computing_data_collection 'APEX2 v2.2-0'
_computing_data_reduction 'SAINT V7.60A'
_computing_molecular_graphics 'XSHELL vers. 4.01'
_computing_publication_material 'XSHELL vers. 4.01'
_computing_structure_refinement 'SHELXL in SHELXTL Version 2008/4'
_computing_structure_solution 'SHELXS in SHELXTL Version 2008/4'
_diffrn_ambient_temperature 100(2)
_diffrn_measured_fraction_theta_full 1.000
_diffrn_measured_fraction_theta_max 1.000
_diffrn_measurement_device_type 'Bruker Smart ApexII with D8-Goniometer'
_diffrn_measurement_method 'omega scans'
_diffrn_radiation_monochromator 'INCOATEC quazar mirror optics'
_diffrn_radiation_source 'INCOATEC Mo micro source'
_diffrn_radiation_type MoK\a
_diffrn_radiation_wavelength 0.71073
_diffrn_reflns_av_R_equivalents 0.0313
_diffrn_reflns_av_sigmaI/netI 0.0170
_diffrn_reflns_limit_h_max 15
_diffrn_reflns_limit_h_min -16
_diffrn_reflns_limit_k_max 25
_diffrn_reflns_limit_k_min 0
_diffrn_reflns_limit_l_max 16
_diffrn_reflns_limit_l_min 0
_diffrn_reflns_number 60564
_diffrn_reflns_theta_full 26.73
_diffrn_reflns_theta_max 26.73
_diffrn_reflns_theta_min 1.90
_exptl_absorpt_coefficient_mu 0.819
_exptl_absorpt_correction_T_max 0.4305
_exptl_absorpt_correction_T_min 0.3889
_exptl_absorpt_correction_type empirical
_exptl_absorpt_process_details SADABS-2008/2
_exptl_crystal_colour 'pale yellow'
_exptl_crystal_density_diffrn 1.298
_exptl_crystal_density_method 'not measured'
_exptl_crystal_description plate
_exptl_crystal_F_000 1320
_exptl_crystal_size_max 0.1
_exptl_crystal_size_mid 0.1
_exptl_crystal_size_min 0.05
_refine_diff_density_max 0.942
_refine_diff_density_min -0.706
_refine_diff_density_rms 0.057
_refine_ls_extinction_method none
_refine_ls_goodness_of_fit_ref 1.068
_refine_ls_hydrogen_treatment constr
_refine_ls_matrix_type full
_refine_ls_number_parameters 363
_refine_ls_number_reflns 6864
_refine_ls_number_restraints 0
_refine_ls_restrained_S_all 1.068
_refine_ls_R_factor_all 0.0307
_refine_ls_R_factor_gt 0.0249
_refine_ls_shift/su_max 0.001
_refine_ls_shift/su_mean 0.000
_refine_ls_structure_factor_coef Fsqd
_refine_ls_weighting_details 'calc w=1/[\s^2^(Fo^2^)+(0.0218P)^2^+3.0150P] where P=(Fo^2^+2Fc^2^)/3'
_refine_ls_weighting_scheme calc
_refine_ls_wR_factor_gt 0.0564
_refine_ls_wR_factor_ref 0.0592
_reflns_number_gt 6040
_reflns_number_total 6864
_reflns_threshold_expression >2sigma(I)
_cod_data_source_file c002849e.txt
_cod_data_source_block p21n
_cod_depositor_comments
;
The following automatic conversions were performed:

'_symmetry_cell_setting' value 'Monoclinic' changed to 'monoclinic'
according to /home/saulius/struct/CIF-dictionaries/cif_core.dic
dictionary named 'cif_core.dic' version 2.4.2 from 2011-04-26.

Automatic conversion script
Id: cif_fix_values 1891 2012-01-12 08:04:46Z andrius 
;
_cod_original_cell_volume 3240.2(10)
_cod_original_sg_symbol_H-M P2(1)/n
_cod_database_code 7025701

loop_
_symmetry_equiv_pos_as_xyz
'x, y, z'
'-x+1/2, y+1/2, -z+1/2'
'-x, -y, -z'
'x-1/2, -y-1/2, z-1/2'

loop_
_atom_site_label
_atom_site_type_symbol
_atom_site_fract_x
_atom_site_fract_y
_atom_site_fract_z
_atom_site_U_iso_or_equiv
_atom_site_adp_type
_atom_site_occupancy
_atom_site_symmetry_multiplicity
_atom_site_calc_flag
_atom_site_refinement_flags
Sn1 Sn 0.697265(10) 0.147148(7) 0.201362(10) 0.02068(5) Uani 1 1 d .
O2 O 0.86309(13) -0.03263(8) -0.04074(12) 0.0322(3) Uani 1 1 d .
C7 C 0.47813(15) 0.04966(10) 0.10360(14) 0.0209(4) Uani 1 1 d .
H7 H 0.4360 0.0156 0.0616 0.025 Uiso 1 1 calc R
C6 C 0.53888(15) 0.02927(9) 0.20360(15) 0.0196(4) Uani 1 1 d .
C1 C 0.73750(17) 0.08059(11) 0.08230(16) 0.0272(4) Uani 1 1 d .
C9 C 0.37761(17) 0.12468(11) -0.03788(15) 0.0267(4) Uani 1 1 d .
H9A H 0.3324 0.1615 -0.0239 0.040 Uiso 1 1 calc R
H9B H 0.3341 0.0836 -0.0535 0.040 Uiso 1 1 calc R
H9C H 0.4057 0.1363 -0.0981 0.040 Uiso 1 1 calc R
C8 C 0.47136(15) 0.11325(10) 0.05780(14) 0.0201(4) Uani 1 1 d .
C2 C 0.76992(17) 0.05334(11) 0.01392(17) 0.0294(5) Uani 1 1 d .
C10 C 0.49988(17) -0.03310(10) 0.24760(16) 0.0262(4) Uani 1 1 d .
H10A H 0.5604 -0.0646 0.2707 0.039 Uiso 1 1 calc R
H10B H 0.4424 -0.0543 0.1932 0.039 Uiso 1 1 calc R
H10C H 0.4716 -0.0209 0.3075 0.039 Uiso 1 1 calc R
C3 C 0.80527(17) 0.02347(11) -0.07164(17) 0.0282(4) Uani 1 1 d .
C4 C 0.9050(2) -0.06544(12) -0.12016(18) 0.0369(5) Uani 1 1 d .
H4A H 0.9573 -0.0358 -0.1422 0.044 Uiso 1 1 calc R
H4B H 0.8452 -0.0761 -0.1825 0.044 Uiso 1 1 calc R
C5 C 0.9597(2) -0.12846(12) -0.0722(2) 0.0419(6) Uani 1 1 d .
H5A H 1.0167 -0.1173 -0.0090 0.063 Uiso 1 1 calc R
H5B H 0.9918 -0.1513 -0.1228 0.063 Uiso 1 1 calc R
H5C H 0.9065 -0.1581 -0.0534 0.063 Uiso 1 1 calc R
O1 O 0.78547(14) 0.04585(8) -0.15968(12) 0.0381(4) Uani 1 1 d .
C12 C 0.64553(16) 0.07217(10) 0.45191(15) 0.0216(4) Uani 1 1 d .
C16 C 0.75350(16) -0.00986(10) 0.38430(15) 0.0223(4) Uani 1 1 d .
C17 C 0.56234(17) 0.12805(10) 0.43559(15) 0.0244(4) Uani 1 1 d .
H17 H 0.5295 0.1326 0.3584 0.029 Uiso 1 1 calc R
C15 C 0.80451(17) -0.02769(11) 0.48811(16) 0.0272(4) Uani 1 1 d .
H15 H 0.8589 -0.0614 0.5012 0.033 Uiso 1 1 calc R
C20 C 0.78773(16) -0.04382(10) 0.29470(16) 0.0251(4) Uani 1 1 d .
H20 H 0.7344 -0.0310 0.2276 0.030 Uiso 1 1 calc R
C22 C 0.89975(17) -0.01925(11) 0.28906(18) 0.0310(5) Uani 1 1 d .
H22A H 0.8986 0.0297 0.2815 0.046 Uiso 1 1 calc R
H22B H 0.9184 -0.0398 0.2285 0.046 Uiso 1 1 calc R
H22C H 0.9538 -0.0319 0.3536 0.046 Uiso 1 1 calc R
C13 C 0.69836(17) 0.05213(10) 0.55395(15) 0.0254(4) Uani 1 1 d .
H13 H 0.6797 0.0727 0.6119 0.030 Uiso 1 1 calc R
C11 C 0.67410(15) 0.04052(9) 0.36787(14) 0.0196(4) Uani 1 1 d .
C14 C 0.77710(17) 0.00292(11) 0.57197(16) 0.0274(4) Uani 1 1 d .
H14 H 0.8124 -0.0099 0.6418 0.033 Uiso 1 1 calc R
C21 C 0.78677(18) -0.12091(11) 0.30366(18) 0.0313(5) Uani 1 1 d .
H21A H 0.8412 -0.1350 0.3671 0.047 Uiso 1 1 calc R
H21B H 0.8036 -0.1409 0.2418 0.047 Uiso 1 1 calc R
H21C H 0.7149 -0.1359 0.3078 0.047 Uiso 1 1 calc R
C18 C 0.4710(2) 0.11401(14) 0.4873(2) 0.0460(6) Uani 1 1 d .
H18A H 0.4356 0.0716 0.4605 0.069 Uiso 1 1 calc R
H18B H 0.4179 0.1506 0.4711 0.069 Uiso 1 1 calc R
H18C H 0.5006 0.1108 0.5635 0.069 Uiso 1 1 calc R
C19 C 0.6169(2) 0.19480(12) 0.4753(2) 0.0450(6) Uani 1 1 d .
H19A H 0.6494 0.1919 0.5511 0.068 Uiso 1 1 calc R
H19B H 0.5628 0.2308 0.4608 0.068 Uiso 1 1 calc R
H19C H 0.6734 0.2045 0.4394 0.068 Uiso 1 1 calc R
C26 C 0.44023(17) 0.35669(11) -0.02536(17) 0.0294(5) Uani 1 1 d .
H26 H 0.4140 0.3990 -0.0545 0.035 Uiso 1 1 calc R
C27 C 0.49850(17) 0.31657(11) -0.07534(16) 0.0282(5) Uani 1 1 d .
H27 H 0.5145 0.3323 -0.1376 0.034 Uiso 1 1 calc R
C23 C 0.50865(15) 0.23085(10) 0.05498(15) 0.0205(4) Uani 1 1 d .
C28 C 0.53486(16) 0.25297(10) -0.03666(15) 0.0236(4) Uani 1 1 d .
C32 C 0.60587(19) 0.21144(11) -0.08858(16) 0.0295(5) Uani 1 1 d .
H32 H 0.6028 0.1638 -0.0655 0.035 Uiso 1 1 calc R
C25 C 0.41962(16) 0.33544(11) 0.06789(17) 0.0278(4) Uani 1 1 d .
H25 H 0.3814 0.3641 0.1033 0.033 Uiso 1 1 calc R
C24 C 0.45416(15) 0.27269(10) 0.11027(15) 0.0225(4) Uani 1 1 d .
C29 C 0.43484(17) 0.25087(11) 0.21453(16) 0.0259(4) Uani 1 1 d .
H29 H 0.4989 0.2235 0.2517 0.031 Uiso 1 1 calc R
C30 C 0.33462(18) 0.20630(12) 0.20097(18) 0.0330(5) Uani 1 1 d .
H30A H 0.2702 0.2311 0.1628 0.049 Uiso 1 1 calc R
H30B H 0.3264 0.1933 0.2702 0.049 Uiso 1 1 calc R
H30C H 0.3431 0.1660 0.1613 0.049 Uiso 1 1 calc R
C31 C 0.4277(2) 0.31050(12) 0.28558(19) 0.0377(5) Uani 1 1 d .
H31A H 0.4914 0.3393 0.2927 0.057 Uiso 1 1 calc R
H31B H 0.4253 0.2940 0.3550 0.057 Uiso 1 1 calc R
H31C H 0.3619 0.3364 0.2546 0.057 Uiso 1 1 calc R
C33 C 0.5701(3) 0.21258(13) -0.20898(18) 0.0439(6) Uani 1 1 d .
H33A H 0.4931 0.2008 -0.2328 0.066 Uiso 1 1 calc R
H33B H 0.6129 0.1800 -0.2369 0.066 Uiso 1 1 calc R
H33C H 0.5812 0.2576 -0.2341 0.066 Uiso 1 1 calc R
C34 C 0.7237(2) 0.23523(13) -0.0501(2) 0.0413(6) Uani 1 1 d .
H34A H 0.7294 0.2816 -0.0732 0.062 Uiso 1 1 calc R
H34B H 0.7705 0.2061 -0.0793 0.062 Uiso 1 1 calc R
H34C H 0.7465 0.2332 0.0267 0.062 Uiso 1 1 calc R
N1 N 0.62333(13) 0.06253(8) 0.26171(11) 0.0183(3) Uani 1 1 d .
N2 N 0.53843(13) 0.16417(8) 0.09491(12) 0.0187(3) Uani 1 1 d .

loop_
_atom_site_aniso_label
_atom_site_aniso_U_11
_atom_site_aniso_U_22
_atom_site_aniso_U_33
_atom_site_aniso_U_23
_atom_site_aniso_U_13
_atom_site_aniso_U_12
Sn1 0.01957(7) 0.02178(7) 0.01909(7) 0.00274(5) 0.00212(5) -0.00299(5)
O2 0.0415(9) 0.0311(8) 0.0270(8) 0.0029(6) 0.0142(7) 0.0057(7)
C7 0.0227(9) 0.0217(9) 0.0169(9) -0.0029(7) 0.0025(7) -0.0042(8)
C6 0.0214(9) 0.0180(9) 0.0198(9) -0.0007(7) 0.0059(7) -0.0012(7)
C1 0.0254(10) 0.0310(11) 0.0269(10) 0.0041(9) 0.0096(8) 0.0012(9)
C9 0.0276(10) 0.0282(10) 0.0194(9) 0.0031(8) -0.0025(8) -0.0050(8)
C8 0.0207(9) 0.0245(10) 0.0146(8) -0.0015(7) 0.0036(7) -0.0009(8)
C2 0.0275(11) 0.0314(11) 0.0290(11) 0.0055(9) 0.0069(9) -0.0009(9)
C10 0.0275(10) 0.0229(10) 0.0252(10) 0.0045(8) 0.0015(8) -0.0061(8)
C3 0.0284(11) 0.0288(11) 0.0280(11) 0.0009(9) 0.0083(9) -0.0043(9)
C4 0.0485(14) 0.0356(12) 0.0299(12) -0.0024(10) 0.0162(10) 0.0026(11)
C5 0.0452(14) 0.0339(13) 0.0461(15) -0.0037(11) 0.0111(12) 0.0022(11)
O1 0.0482(10) 0.0395(9) 0.0274(8) 0.0069(7) 0.0114(7) 0.0048(8)
C12 0.0238(10) 0.0211(10) 0.0186(9) 0.0015(7) 0.0029(7) -0.0059(8)
C16 0.0228(10) 0.0217(9) 0.0200(9) 0.0025(8) 0.0011(8) -0.0039(8)
C17 0.0301(11) 0.0246(10) 0.0180(9) 0.0000(8) 0.0053(8) -0.0001(8)
C15 0.0245(10) 0.0257(10) 0.0267(10) 0.0051(8) -0.0017(8) 0.0006(8)
C20 0.0264(10) 0.0225(10) 0.0224(10) 0.0004(8) -0.0006(8) 0.0032(8)
C22 0.0305(11) 0.0294(11) 0.0333(12) -0.0007(9) 0.0086(9) 0.0034(9)
C13 0.0297(11) 0.0277(11) 0.0177(9) 0.0010(8) 0.0040(8) -0.0073(9)
C11 0.0211(9) 0.0191(9) 0.0163(9) 0.0028(7) 0.0008(7) -0.0054(7)
C14 0.0296(11) 0.0306(11) 0.0179(9) 0.0061(8) -0.0015(8) -0.0059(9)
C21 0.0310(11) 0.0240(10) 0.0327(12) -0.0021(9) -0.0027(9) 0.0029(9)
C18 0.0412(14) 0.0507(16) 0.0516(16) 0.0164(13) 0.0218(12) 0.0116(12)
C19 0.0520(16) 0.0280(12) 0.0467(15) -0.0071(11) -0.0022(12) 0.0009(11)
C26 0.0266(10) 0.0228(10) 0.0322(11) 0.0070(9) -0.0043(9) 0.0007(8)
C27 0.0310(11) 0.0268(11) 0.0221(10) 0.0068(8) -0.0014(8) -0.0072(9)
C23 0.0194(9) 0.0206(9) 0.0185(9) 0.0024(7) -0.0005(7) -0.0020(7)
C28 0.0253(10) 0.0232(10) 0.0198(9) 0.0015(8) 0.0011(8) -0.0052(8)
C32 0.0422(13) 0.0277(11) 0.0216(10) 0.0027(8) 0.0137(9) -0.0030(9)
C25 0.0217(10) 0.0255(10) 0.0330(11) 0.0019(9) 0.0015(8) 0.0025(8)
C24 0.0175(9) 0.0242(10) 0.0237(10) 0.0012(8) 0.0013(8) -0.0009(7)
C29 0.0253(10) 0.0293(11) 0.0242(10) 0.0021(8) 0.0084(8) 0.0054(8)
C30 0.0340(12) 0.0337(12) 0.0342(12) 0.0041(10) 0.0144(10) -0.0007(10)
C31 0.0418(13) 0.0383(13) 0.0370(13) -0.0054(10) 0.0176(11) -0.0002(11)
C33 0.0777(19) 0.0342(13) 0.0231(11) 0.0047(10) 0.0191(12) -0.0042(13)
C34 0.0402(14) 0.0448(14) 0.0457(14) 0.0039(12) 0.0237(12) -0.0010(11)
N1 0.0220(8) 0.0175(8) 0.0142(7) 0.0013(6) 0.0027(6) -0.0015(6)
N2 0.0208(8) 0.0189(8) 0.0163(7) 0.0015(6) 0.0045(6) -0.0007(6)

loop_
_atom_type_symbol
_atom_type_description
_atom_type_scat_dispersion_real
_atom_type_scat_dispersion_imag
_atom_type_scat_source
C C 0.0033 0.0016 'International Tables Vol C Tables 4.2.6.8 and 6.1.1.4'
H H 0.0000 0.0000 'International Tables Vol C Tables 4.2.6.8 and 6.1.1.4'
N N 0.0061 0.0033 'International Tables Vol C Tables 4.2.6.8 and 6.1.1.4'
O O 0.0106 0.0060 'International Tables Vol C Tables 4.2.6.8 and 6.1.1.4'
Sn Sn -0.6537 1.4246 'International Tables Vol C Tables 4.2.6.8 and 6.1.1.4'

loop_
_geom_angle_atom_site_label_1
_geom_angle_atom_site_label_2
_geom_angle_atom_site_label_3
_geom_angle
N2 Sn1 N1 86.33(6)
N2 Sn1 C1 89.13(7)
N1 Sn1 C1 89.90(7)
C3 O2 C4 115.64(17)
C8 C7 C6 128.70(18)
C8 C7 H7 115.6
C6 C7 H7 115.6
N1 C6 C7 124.49(17)
N1 C6 C10 119.25(17)
C7 C6 C10 116.19(17)
C2 C1 Sn1 168.83(19)
C8 C9 H9A 109.5
C8 C9 H9B 109.5
H9A C9 H9B 109.5
C8 C9 H9C 109.5
H9A C9 H9C 109.5
H9B C9 H9C 109.5
N2 C8 C7 124.60(17)
N2 C8 C9 119.00(17)
C7 C8 C9 116.33(17)
C1 C2 C3 176.9(2)
C6 C10 H10A 109.5
C6 C10 H10B 109.5
H10A C10 H10B 109.5
C6 C10 H10C 109.5
H10A C10 H10C 109.5
H10B C10 H10C 109.5
O1 C3 O2 124.1(2)
O1 C3 C2 124.6(2)
O2 C3 C2 111.32(18)
O2 C4 C5 107.02(19)
O2 C4 H4A 110.3
C5 C4 H4A 110.3
O2 C4 H4B 110.3
C5 C4 H4B 110.3
H4A C4 H4B 108.6
C4 C5 H5A 109.5
C4 C5 H5B 109.5
H5A C5 H5B 109.5
C4 C5 H5C 109.5
H5A C5 H5C 109.5
H5B C5 H5C 109.5
C13 C12 C11 118.19(19)
C13 C12 C17 119.50(18)
C11 C12 C17 122.29(17)
C15 C16 C11 117.83(19)
C15 C16 C20 119.47(18)
C11 C16 C20 122.67(17)
C12 C17 C18 113.12(18)
C12 C17 C19 110.42(18)
C18 C17 C19 109.9(2)
C12 C17 H17 107.7
C18 C17 H17 107.7
C19 C17 H17 107.7
C14 C15 C16 121.27(19)
C14 C15 H15 119.4
C16 C15 H15 119.4
C16 C20 C22 110.84(17)
C16 C20 C21 111.97(17)
C22 C20 C21 110.37(17)
C16 C20 H20 107.8
C22 C20 H20 107.8
C21 C20 H20 107.8
C20 C22 H22A 109.5
C20 C22 H22B 109.5
H22A C22 H22B 109.5
C20 C22 H22C 109.5
H22A C22 H22C 109.5
H22B C22 H22C 109.5
C14 C13 C12 121.14(19)
C14 C13 H13 119.4
C12 C13 H13 119.4
C12 C11 C16 121.65(17)
C12 C11 N1 118.94(17)
C16 C11 N1 119.35(17)
C13 C14 C15 119.91(18)
C13 C14 H14 120.0
C15 C14 H14 120.0
C20 C21 H21A 109.5
C20 C21 H21B 109.5
H21A C21 H21B 109.5
C20 C21 H21C 109.5
H21A C21 H21C 109.5
H21B C21 H21C 109.5
C17 C18 H18A 109.5
C17 C18 H18B 109.5
H18A C18 H18B 109.5
C17 C18 H18C 109.5
H18A C18 H18C 109.5
H18B C18 H18C 109.5
C17 C19 H19A 109.5
C17 C19 H19B 109.5
H19A C19 H19B 109.5
C17 C19 H19C 109.5
H19A C19 H19C 109.5
H19B C19 H19C 109.5
C27 C26 C25 119.94(19)
C27 C26 H26 120.0
C25 C26 H26 120.0
C26 C27 C28 121.5(2)
C26 C27 H27 119.3
C28 C27 H27 119.3
C24 C23 C28 121.37(18)
C24 C23 N2 118.41(17)
C28 C23 N2 120.21(18)
C27 C28 C23 117.81(19)
C27 C28 C32 120.69(19)
C23 C28 C32 121.40(18)
C28 C32 C34 109.46(18)
C28 C32 C33 114.0(2)
C34 C32 C33 110.0(2)
C28 C32 H32 107.7
C34 C32 H32 107.7
C33 C32 H32 107.7
C26 C25 C24 121.0(2)
C26 C25 H25 119.5
C24 C25 H25 119.5
C25 C24 C23 118.16(19)
C25 C24 C29 120.66(19)
C23 C24 C29 121.17(17)
C24 C29 C31 112.39(18)
C24 C29 C30 112.75(17)
C31 C29 C30 109.95(18)
C24 C29 H29 107.1
C31 C29 H29 107.1
C30 C29 H29 107.1
C29 C30 H30A 109.5
C29 C30 H30B 109.5
H30A C30 H30B 109.5
C29 C30 H30C 109.5
H30A C30 H30C 109.5
H30B C30 H30C 109.5
C29 C31 H31A 109.5
C29 C31 H31B 109.5
H31A C31 H31B 109.5
C29 C31 H31C 109.5
H31A C31 H31C 109.5
H31B C31 H31C 109.5
C32 C33 H33A 109.5
C32 C33 H33B 109.5
H33A C33 H33B 109.5
C32 C33 H33C 109.5
H33A C33 H33C 109.5
H33B C33 H33C 109.5
C32 C34 H34A 109.5
C32 C34 H34B 109.5
H34A C34 H34B 109.5
C32 C34 H34C 109.5
H34A C34 H34C 109.5
H34B C34 H34C 109.5
C6 N1 C11 120.02(15)
C6 N1 Sn1 122.62(12)
C11 N1 Sn1 117.26(11)
C8 N2 C23 118.77(16)
C8 N2 Sn1 121.40(13)
C23 N2 Sn1 119.54(12)

loop_
_geom_bond_atom_site_label_1
_geom_bond_atom_site_label_2
_geom_bond_distance
Sn1 N2 2.1747(16)
Sn1 N1 2.1802(16)
Sn1 C1 2.214(2)
O2 C3 1.343(3)
O2 C4 1.449(3)
C7 C8 1.396(3)
C7 C6 1.406(3)
C7 H7 0.9500
C6 N1 1.327(2)
C6 C10 1.509(3)
C1 C2 1.213(3)
C9 C8 1.515(3)
C9 H9A 0.9800
C9 H9B 0.9800
C9 H9C 0.9800
C8 N2 1.336(2)
C2 C3 1.447(3)
C10 H10A 0.9800
C10 H10B 0.9800
C10 H10C 0.9800
C3 O1 1.208(3)
C4 C5 1.495(3)
C4 H4A 0.9900
C4 H4B 0.9900
C5 H5A 0.9800
C5 H5B 0.9800
C5 H5C 0.9800
C12 C13 1.398(3)
C12 C11 1.403(3)
C12 C17 1.515(3)
C16 C15 1.401(3)
C16 C11 1.403(3)
C16 C20 1.520(3)
C17 C18 1.522(3)
C17 C19 1.529(3)
C17 H17 1.0000
C15 C14 1.385(3)
C15 H15 0.9500
C20 C22 1.533(3)
C20 C21 1.540(3)
C20 H20 1.0000
C22 H22A 0.9800
C22 H22B 0.9800
C22 H22C 0.9800
C13 C14 1.380(3)
C13 H13 0.9500
C11 N1 1.450(2)
C14 H14 0.9500
C21 H21A 0.9800
C21 H21B 0.9800
C21 H21C 0.9800
C18 H18A 0.9800
C18 H18B 0.9800
C18 H18C 0.9800
C19 H19A 0.9800
C19 H19B 0.9800
C19 H19C 0.9800
C26 C27 1.371(3)
C26 C25 1.388(3)
C26 H26 0.9500
C27 C28 1.399(3)
C27 H27 0.9500
C23 C24 1.405(3)
C23 C28 1.406(3)
C23 N2 1.442(2)
C28 C32 1.516(3)
C32 C34 1.534(3)
C32 C33 1.534(3)
C32 H32 1.0000
C25 C24 1.393(3)
C25 H25 0.9500
C24 C29 1.522(3)
C29 C31 1.530(3)
C29 C30 1.530(3)
C29 H29 1.0000
C30 H30A 0.9800
C30 H30B 0.9800
C30 H30C 0.9800
C31 H31A 0.9800
C31 H31B 0.9800
C31 H31C 0.9800
C33 H33A 0.9800
C33 H33B 0.9800
C33 H33C 0.9800
C34 H34A 0.9800
C34 H34B 0.9800
C34 H34C 0.9800

loop_
_geom_torsion_atom_site_label_1
_geom_torsion_atom_site_label_2
_geom_torsion_atom_site_label_3
_geom_torsion_atom_site_label_4
_geom_torsion
C8 C7 C6 N1 -19.4(3)
C8 C7 C6 C10 157.6(2)
N2 Sn1 C1 C2 103.7(9)
N1 Sn1 C1 C2 -169.9(9)
C6 C7 C8 N2 13.2(3)
C6 C7 C8 C9 -164.1(2)
Sn1 C1 C2 C3 -66(5)
C4 O2 C3 O1 1.7(3)
C4 O2 C3 C2 -178.34(19)
C1 C2 C3 O1 5(5)
C1 C2 C3 O2 -175(4)
C3 O2 C4 C5 -176.31(19)
C13 C12 C17 C18 -56.5(3)
C11 C12 C17 C18 125.2(2)
C13 C12 C17 C19 67.1(2)
C11 C12 C17 C19 -111.1(2)
C11 C16 C15 C14 0.5(3)
C20 C16 C15 C14 178.81(19)
C15 C16 C20 C22 -72.0(2)
C11 C16 C20 C22 106.2(2)
C15 C16 C20 C21 51.7(2)
C11 C16 C20 C21 -130.10(19)
C11 C12 C13 C14 0.5(3)
C17 C12 C13 C14 -177.89(18)
C13 C12 C11 C16 -0.1(3)
C17 C12 C11 C16 178.18(18)
C13 C12 C11 N1 -177.54(17)
C17 C12 C11 N1 0.8(3)
C15 C16 C11 C12 -0.3(3)
C20 C16 C11 C12 -178.58(18)
C15 C16 C11 N1 177.05(17)
C20 C16 C11 N1 -1.2(3)
C12 C13 C14 C15 -0.3(3)
C16 C15 C14 C13 -0.2(3)
C25 C26 C27 C28 2.4(3)
C26 C27 C28 C23 0.7(3)
C26 C27 C28 C32 -175.63(19)
C24 C23 C28 C27 -4.2(3)
N2 C23 C28 C27 176.31(17)
C24 C23 C28 C32 172.10(18)
N2 C23 C28 C32 -7.3(3)
C27 C28 C32 C34 81.2(2)
C23 C28 C32 C34 -95.0(2)
C27 C28 C32 C33 -42.4(3)
C23 C28 C32 C33 141.3(2)
C27 C26 C25 C24 -2.2(3)
C26 C25 C24 C23 -1.2(3)
C26 C25 C24 C29 177.75(19)
C28 C23 C24 C25 4.5(3)
N2 C23 C24 C25 -176.06(17)
C28 C23 C24 C29 -174.50(18)
N2 C23 C24 C29 5.0(3)
C25 C24 C29 C31 -27.2(3)
C23 C24 C29 C31 151.79(19)
C25 C24 C29 C30 97.8(2)
C23 C24 C29 C30 -83.3(2)
C7 C6 N1 C11 174.21(18)
C10 C6 N1 C11 -2.7(3)
C7 C6 N1 Sn1 -9.5(3)
C10 C6 N1 Sn1 173.65(14)
C12 C11 N1 C6 -97.5(2)
C16 C11 N1 C6 85.0(2)
C12 C11 N1 Sn1 85.97(18)
C16 C11 N1 Sn1 -91.49(18)
N2 Sn1 N1 C6 27.78(15)
C1 Sn1 N1 C6 -61.35(15)
N2 Sn1 N1 C11 -155.82(14)
C1 Sn1 N1 C11 115.05(14)
C7 C8 N2 C23 -166.11(18)
C9 C8 N2 C23 11.0(3)
C7 C8 N2 Sn1 20.1(3)
C9 C8 N2 Sn1 -162.71(14)
C24 C23 N2 C8 94.0(2)
C28 C23 N2 C8 -86.5(2)
C24 C23 N2 Sn1 -92.09(18)
C28 C23 N2 Sn1 87.37(19)
N1 Sn1 N2 C8 -32.69(14)
C1 Sn1 N2 C8 57.27(15)
N1 Sn1 N2 C23 153.61(14)
C1 Sn1 N2 C23 -116.43(14)
